data_7061592
loop_
_publ_author_name
'Majumder, Adhir'
'Naskar, Rajat'
'Phukan, Shankab J.'
'Maity, Ramananda'

_publ_section_title
;
 Bimetallic PdII complexes with NHC/Py/PCy3 donor set ligands:
 applications in \a-arylation, Suzuki--Miyaura and Sonogashira coupling
 reactions
;
_journal_issue 27
_journal_name_full 'New Journal of Chemistry'
_journal_page_first 13075
_journal_page_last 13081
_journal_paper_doi 10.1039/D2NJ01852G
_journal_volume 46
_journal_year 2022
_chemical_formula_moiety 'C28 H32 I4 N6 O2 Pd2'
_chemical_formula_sum 'C28 H32 I4 N6 O2 Pd2'
_chemical_formula_weight 1204.99
_space_group_crystal_system monoclinic
_space_group_IT_number 14
_space_group_name_Hall '-P 2yn'
_space_group_name_H-M_alt 'P 1 21/n 1'
_atom_sites_solution_hydrogens geom
_atom_sites_solution_primary dual
_audit_creation_date 2022-01-13
_audit_creation_method
;
Olex2 1.5
(compiled 2021.12.09 svn.r5202d8cf for OlexSys, GUI svn.r6439)
;
_audit_update_record
;
2022-06-02 deposited with the CCDC.	2022-06-09 downloaded from the CCDC.
;
_cell_angle_alpha 90
_cell_angle_beta 102.035(4)
_cell_angle_gamma 90
_cell_formula_units_Z 4
_cell_length_a 9.3535(8)
_cell_length_b 23.046(2)
_cell_length_c 17.3965(15)
_cell_measurement_reflns_used 9921
_cell_measurement_temperature 113.0
_cell_measurement_theta_max 63.63
_cell_measurement_theta_min 3.23
_cell_volume 3667.6(6)
_computing_cell_refinement 'SAINT V8.40B (?, 2016)'
_computing_data_collection 'SAINT V8.40B (Bruker, 2016)'
_computing_data_reduction 'SAINT V8.40B (?, 2016)'
_computing_molecular_graphics 'Olex2 1.5 (Dolomanov et al., 2009)'
_computing_publication_material 'Olex2 1.5 (Dolomanov et al., 2009)'
_computing_structure_refinement 'XL  (Sheldrick, 2008)'
_computing_structure_solution 'XT  (Sheldrick, 2015)'
_diffrn_ambient_temperature 113.0
_diffrn_measured_fraction_theta_full 0.991
_diffrn_measured_fraction_theta_max 0.991
_diffrn_measurement_device_type 'Bruker APEX-II CCD'
_diffrn_measurement_method '\f and \w scans'
_diffrn_radiation_type CuK\a
_diffrn_radiation_wavelength 1.54184
_diffrn_reflns_av_R_equivalents 0.1091
_diffrn_reflns_av_unetI/netI 0.0618
_diffrn_reflns_Laue_measured_fraction_full 0.991
_diffrn_reflns_Laue_measured_fraction_max 0.991
_diffrn_reflns_limit_h_max 10
_diffrn_reflns_limit_h_min -9
_diffrn_reflns_limit_k_max 26
_diffrn_reflns_limit_k_min -26
_diffrn_reflns_limit_l_max 20
_diffrn_reflns_limit_l_min -20
_diffrn_reflns_number 50498
_diffrn_reflns_point_group_measured_fraction_full 0.991
_diffrn_reflns_point_group_measured_fraction_max 0.991
_diffrn_reflns_theta_full 63.917
_diffrn_reflns_theta_max 63.917
_diffrn_reflns_theta_min 3.229
_diffrn_source_current 1.2
_diffrn_source_power 0.06
_diffrn_source_voltage 50.0
_diffrn_standards_number 0
_exptl_absorpt_coefficient_mu 34.615
_exptl_absorpt_correction_T_max 0.7524
_exptl_absorpt_correction_T_min 0.2686
_exptl_absorpt_correction_type multi-scan
_exptl_absorpt_process_details
'SADABS-2016/2 (Bruker,2016/2) was used for absorption correction. wR2(int) was 0.1649 before and 0.1206 after correction. The Ratio of minimum to maximum transmission is 0.3570. The \l/2 correction factor is Not present.'
_exptl_crystal_colour 'clear yellowish orange'
_exptl_crystal_colour_lustre clear
_exptl_crystal_colour_modifier yellowish
_exptl_crystal_colour_primary orange
_exptl_crystal_density_diffrn 2.182
_exptl_crystal_description needle
_exptl_crystal_F_000 2248
_exptl_crystal_size_max 0.4
_exptl_crystal_size_mid 0.15
_exptl_crystal_size_min 0.12
_refine_diff_density_max 1.618
_refine_diff_density_min -1.987
_refine_diff_density_rms 0.283
_refine_ls_extinction_coef 0.00028(3)
_refine_ls_extinction_expression Fc^*^=kFc[1+0.001xFc^2^\l^3^/sin(2\q)]^-1/4^
_refine_ls_extinction_method 'SHELXL-2016/6 (Sheldrick 2016)'
_refine_ls_goodness_of_fit_ref 1.091
_refine_ls_hydrogen_treatment constr
_refine_ls_matrix_type full
_refine_ls_number_parameters 386
_refine_ls_number_reflns 6015
_refine_ls_number_restraints 0
_refine_ls_restrained_S_all 1.091
_refine_ls_R_factor_all 0.0695
_refine_ls_R_factor_gt 0.0637
_refine_ls_shift/su_max 0.001
_refine_ls_shift/su_mean 0.000
_refine_ls_structure_factor_coef Fsqd
_refine_ls_weighting_details 'w=1/[\s^2^(Fo^2^)+(0.0826P)^2^+40.1621P] where P=(Fo^2^+2Fc^2^)/3'
_refine_ls_weighting_scheme calc
_refine_ls_wR_factor_gt 0.1581
_refine_ls_wR_factor_ref 0.1629
_reflns_Friedel_coverage 0.000
_reflns_number_gt 5373
_reflns_number_total 6015
_reflns_threshold_expression 'I > 2\s(I)'
_cod_data_source_file d2nj01852g2.cif
_cod_data_source_block rmadam_pd_0m
_cod_depositor_comments 'Adding full bibliography for 7061592.cif.'
_cod_original_sg_symbol_H-M 'P 21/n'
_cod_database_code 7061592
_shelx_shelxl_version_number 2016/6
_shelx_space_group_comment
;
The symmetry employed for this shelxl refinement is uniquely defined
by the following loop, which should always be used as a source of
symmetry information in preference to the above space-group names.
They are only intended as comments.
;
_shelx_estimated_absorpt_t_max 0.103
_shelx_estimated_absorpt_t_min 0.025
_olex2_refinement_description
;
1. Fixed Uiso
 At 1.2 times of:
  All C(H) groups
 At 1.5 times of:
  All C(H,H,H) groups
2.a Aromatic/amide H refined with riding coordinates:
 C26(H26), C25(H25), C22(H22), C6(H6), C5(H5), C18(H18), C17(H17), C23(H23),
 C13(H13), C12(H12), C21(H21), C3(H3), C2(H2), C20(H20)
2.b Idealised Me refined as rotating group:
 C15(H15A,H15B,H15C), C10(H10A,H10B,H10C), C27(H27A,H27B,H27C), C16(H16A,H16B,
 H16C), C11(H11A,H11B,H11C), C28(H28A,H28B,H28C)
;
_olex2_submission_special_instructions 'No special instructions were received'

loop_
_space_group_symop_operation_xyz
'x, y, z'
'-x+1/2, y+1/2, -z+1/2'
'-x, -y, -z'
'x-1/2, -y-1/2, z-1/2'

loop_
_atom_site_label
_atom_site_type_symbol
_atom_site_fract_x
_atom_site_fract_y
_atom_site_fract_z
_atom_site_U_iso_or_equiv
_atom_site_adp_type
_atom_site_occupancy
_atom_site_site_symmetry_order
_atom_site_calc_flag
_atom_site_refinement_flags_posn
_atom_site_refinement_flags_adp
_atom_site_refinement_flags_occupancy
_atom_site_disorder_assembly
_atom_site_disorder_group
I1 I 0.94052(7) 0.59744(3) 0.86536(4) 0.0304(2) Uani 1 1 d . . . . .
I2 I 0.39434(8) 0.53790(3) 0.78555(4) 0.0316(2) Uani 1 1 d . . . . .
I4 I 0.88616(8) 0.85942(3) 0.71622(5) 0.0335(2) Uani 1 1 d . . . . .
Pd1 Pd 0.66368(8) 0.57303(3) 0.82122(4) 0.0223(2) Uani 1 1 d . . . . .
I3 I 0.41537(8) 0.74094(3) 0.60189(5) 0.0379(3) Uani 1 1 d . . . . .
Pd2 Pd 0.65887(9) 0.79302(3) 0.66424(4) 0.0256(2) Uani 1 1 d . . . . .
N2 N 0.6004(10) 0.6412(4) 0.9547(6) 0.028(2) Uani 1 1 d . . . . .
N6 N 0.6812(9) 0.5600(4) 0.7053(5) 0.0229(19) Uani 1 1 d . . . . .
O1 O 0.6930(11) 0.5362(4) 0.4694(5) 0.044(2) Uani 1 1 d . . . . .
N3 N 0.4980(10) 0.8456(4) 0.7762(5) 0.027(2) Uani 1 1 d . . . . .
N1 N 0.6555(10) 0.5543(4) 0.9903(5) 0.025(2) Uani 1 1 d . . . . .
N4 N 0.4960(10) 0.9022(4) 0.6776(5) 0.029(2) Uani 1 1 d . . . . .
C1 C 0.5425(11) 0.8503(5) 0.7063(6) 0.026(2) Uani 1 1 d . . . . .
O2 O 1.0581(11) 0.6165(4) 0.5390(5) 0.050(2) Uani 1 1 d . . . . .
N5 N 0.7873(10) 0.7312(4) 0.6230(5) 0.031(2) Uani 1 1 d . . . . .
C24 C 0.6831(13) 0.5460(5) 0.5461(7) 0.035(3) Uani 1 1 d . . . . .
C26 C 0.6045(12) 0.5943(5) 0.6489(7) 0.028(2) Uani 1 1 d . . . . .
H26 H 0.547185 0.624136 0.665125 0.034 Uiso 1 1 calc R U . . .
C25 C 0.6018(11) 0.5901(5) 0.5707(6) 0.023(2) Uani 1 1 d . . . . .
H25 H 0.546419 0.616415 0.534208 0.027 Uiso 1 1 calc R U . . .
C22 C 0.7646(13) 0.5185(6) 0.6806(7) 0.035(3) Uani 1 1 d . . . . .
H22 H 0.822449 0.494189 0.718916 0.041 Uiso 1 1 calc R U . . .
C6 C 0.6854(12) 0.7279(5) 0.9009(6) 0.029(3) Uani 1 1 d . . . . .
H6 H 0.781906 0.716175 0.924612 0.035 Uiso 1 1 calc R U . . .
C5 C 0.6626(12) 0.7796(5) 0.8592(7) 0.032(3) Uani 1 1 d . . . . .
H5 H 0.741658 0.804489 0.855140 0.039 Uiso 1 1 calc R U . . .
C4 C 0.5167(11) 0.7937(5) 0.8228(7) 0.028(2) Uani 1 1 d . . . . .
C7 C 0.5693(11) 0.6939(5) 0.9080(6) 0.024(2) Uani 1 1 d . . . . .
C8 C 0.4270(12) 0.7086(5) 0.8760(6) 0.029(3) Uani 1 1 d . . . . .
C18 C 0.9733(12) 0.6581(5) 0.6504(7) 0.029(3) Uani 1 1 d . . . . .
H18 H 1.035596 0.634756 0.688156 0.035 Uiso 1 1 calc R U . . .
C15 C 0.7026(13) 0.4931(5) 0.9887(7) 0.036(3) Uani 1 1 d . . . . .
H15A H 0.655110 0.475271 0.938716 0.055 Uiso 1 1 calc R U . . .
H15B H 0.674877 0.471859 1.032223 0.055 Uiso 1 1 calc R U . . .
H15C H 0.808921 0.491482 0.994162 0.055 Uiso 1 1 calc R U . . .
C17 C 0.8800(13) 0.6987(5) 0.6728(7) 0.034(3) Uani 1 1 d . . . . .
H17 H 0.882979 0.703463 0.727362 0.041 Uiso 1 1 calc R U . . .
C14 C 0.6374(11) 0.5903(5) 0.9280(6) 0.025(2) Uani 1 1 d . . . . .
C23 C 0.7697(13) 0.5099(5) 0.6024(7) 0.034(3) Uani 1 1 d . . . . .
H23 H 0.829717 0.480588 0.587324 0.041 Uiso 1 1 calc R U . . .
C19 C 0.9723(14) 0.6530(5) 0.5702(7) 0.037(3) Uani 1 1 d . . . . .
C13 C 0.6259(12) 0.5826(5) 1.0571(7) 0.030(3) Uani 1 1 d . . . . .
H13 H 0.628939 0.566256 1.107474 0.037 Uiso 1 1 calc R U . . .
C12 C 0.5929(12) 0.6373(5) 1.0348(6) 0.029(3) Uani 1 1 d . . . . .
H12 H 0.568837 0.667754 1.066671 0.035 Uiso 1 1 calc R U . . .
C9 C 0.3982(11) 0.7600(5) 0.8302(7) 0.027(3) Uani 1 1 d . . . . .
C21 C 0.7848(15) 0.7243(5) 0.5472(7) 0.039(3) Uani 1 1 d . . . . .
H21 H 0.718628 0.747174 0.510475 0.047 Uiso 1 1 calc R U . . .
C10 C 0.2444(12) 0.7745(6) 0.7879(8) 0.039(3) Uani 1 1 d . . . . .
H10A H 0.189755 0.790161 0.825606 0.059 Uiso 1 1 calc R U . . .
H10B H 0.196014 0.739318 0.763737 0.059 Uiso 1 1 calc R U . . .
H10C H 0.247663 0.803467 0.747100 0.059 Uiso 1 1 calc R U . . .
C3 C 0.4232(14) 0.8950(5) 0.7905(8) 0.038(3) Uani 1 1 d . . . . .
H3 H 0.380223 0.902290 0.834477 0.045 Uiso 1 1 calc R U . . .
C27 C 0.6000(17) 0.5686(6) 0.4112(7) 0.045(3) Uani 1 1 d . . . . .
H27A H 0.596326 0.550638 0.359792 0.068 Uiso 1 1 calc R U . . .
H27B H 0.637085 0.608309 0.410902 0.068 Uiso 1 1 calc R U . . .
H27C H 0.501525 0.569320 0.422409 0.068 Uiso 1 1 calc R U . . .
C16 C 0.5175(14) 0.9233(6) 0.6037(8) 0.043(3) Uani 1 1 d . . . . .
H16A H 0.619880 0.917763 0.600235 0.065 Uiso 1 1 calc R U . . .
H16B H 0.493491 0.964757 0.599086 0.065 Uiso 1 1 calc R U . . .
H16C H 0.454040 0.902040 0.561063 0.065 Uiso 1 1 calc R U . . .
C2 C 0.4239(13) 0.9299(6) 0.7299(8) 0.042(3) Uani 1 1 d . . . . .
H2 H 0.382225 0.967651 0.723211 0.050 Uiso 1 1 calc R U . . .
C11 C 0.2965(13) 0.6708(6) 0.8862(9) 0.045(3) Uani 1 1 d . . . . .
H11A H 0.272546 0.643358 0.842385 0.067 Uiso 1 1 calc R U . . .
H11B H 0.211748 0.695672 0.886925 0.067 Uiso 1 1 calc R U . . .
H11C H 0.321983 0.649336 0.935813 0.067 Uiso 1 1 calc R U . . .
C20 C 0.8733(16) 0.6858(6) 0.5192(7) 0.043(3) Uani 1 1 d . . . . .
H20 H 0.866013 0.681881 0.464147 0.052 Uiso 1 1 calc R U . . .
C28 C 1.1689(16) 0.5844(7) 0.5944(9) 0.054(4) Uani 1 1 d . . . . .
H28A H 1.223529 0.559269 0.565221 0.081 Uiso 1 1 calc R U . . .
H28B H 1.121328 0.560526 0.628405 0.081 Uiso 1 1 calc R U . . .
H28C H 1.236205 0.611707 0.626578 0.081 Uiso 1 1 calc R U . . .

loop_
_atom_site_aniso_label
_atom_site_aniso_U_11
_atom_site_aniso_U_22
_atom_site_aniso_U_33
_atom_site_aniso_U_23
_atom_site_aniso_U_13
_atom_site_aniso_U_12
I1 0.0263(4) 0.0424(5) 0.0208(4) 0.0040(3) 0.0008(3) -0.0058(3)
I2 0.0309(4) 0.0435(5) 0.0190(4) -0.0001(3) 0.0019(3) -0.0108(3)
I4 0.0322(4) 0.0372(5) 0.0309(4) 0.0010(3) 0.0059(3) 0.0003(3)
Pd1 0.0248(4) 0.0297(5) 0.0115(4) 0.0013(3) 0.0015(3) -0.0038(3)
I3 0.0369(4) 0.0360(5) 0.0334(5) -0.0055(3) -0.0097(3) 0.0059(3)
Pd2 0.0317(5) 0.0268(5) 0.0162(4) 0.0016(3) 0.0001(3) 0.0058(3)
N2 0.031(5) 0.024(5) 0.029(5) 0.002(4) 0.007(4) 0.002(4)
N6 0.027(5) 0.030(5) 0.012(4) 0.002(4) 0.004(4) -0.003(4)
O1 0.066(6) 0.052(6) 0.017(4) -0.004(4) 0.014(4) 0.021(5)
N3 0.029(5) 0.027(5) 0.023(5) 0.006(4) -0.001(4) 0.005(4)
N1 0.032(5) 0.028(5) 0.011(4) 0.005(4) -0.005(4) -0.008(4)
N4 0.034(5) 0.032(5) 0.019(5) 0.006(4) 0.003(4) 0.007(4)
C1 0.019(5) 0.035(6) 0.024(6) 0.008(5) 0.003(4) 0.003(4)
O2 0.060(6) 0.056(6) 0.035(5) -0.011(4) 0.011(4) 0.023(5)
N5 0.031(5) 0.039(6) 0.020(5) 0.004(4) 0.000(4) 0.009(4)
C24 0.040(7) 0.041(7) 0.023(6) -0.010(5) 0.004(5) 0.003(6)
C26 0.032(6) 0.025(6) 0.027(6) 0.004(5) 0.007(5) 0.000(5)
C25 0.019(5) 0.034(6) 0.015(5) 0.002(4) 0.001(4) 0.009(4)
C22 0.039(7) 0.049(8) 0.014(6) 0.011(5) 0.002(5) 0.006(6)
C6 0.031(6) 0.038(7) 0.015(6) 0.011(5) -0.001(4) -0.005(5)
C5 0.025(6) 0.041(7) 0.026(6) 0.009(5) -0.006(5) -0.004(5)
C4 0.020(5) 0.032(6) 0.031(6) -0.005(5) 0.005(5) 0.001(5)
C7 0.019(5) 0.037(6) 0.016(6) 0.001(4) 0.000(4) -0.002(4)
C8 0.027(6) 0.049(7) 0.010(5) -0.007(5) 0.002(4) -0.005(5)
C18 0.031(6) 0.026(6) 0.031(7) -0.001(5) 0.005(5) -0.003(5)
C15 0.038(7) 0.049(8) 0.015(6) 0.010(5) -0.011(5) -0.008(6)
C17 0.034(6) 0.046(8) 0.020(6) -0.001(5) 0.001(5) 0.005(5)
C14 0.019(5) 0.042(7) 0.011(5) 0.000(5) -0.001(4) -0.012(5)
C23 0.037(6) 0.038(7) 0.023(6) 0.000(5) -0.005(5) 0.008(5)
C19 0.052(8) 0.031(7) 0.028(7) -0.002(5) 0.011(6) -0.001(6)
C13 0.029(6) 0.045(7) 0.020(6) 0.006(5) 0.011(5) -0.011(5)
C12 0.037(6) 0.040(7) 0.006(5) 0.002(4) -0.007(4) -0.010(5)
C9 0.013(5) 0.043(7) 0.024(6) -0.012(5) 0.000(4) 0.000(4)
C21 0.060(8) 0.030(7) 0.027(7) 0.007(5) 0.005(6) 0.007(6)
C10 0.025(6) 0.055(8) 0.039(8) -0.004(6) 0.007(5) -0.005(6)
C3 0.047(7) 0.032(7) 0.036(7) 0.002(5) 0.013(6) 0.005(6)
C27 0.071(9) 0.043(8) 0.017(6) -0.008(5) -0.001(6) 0.003(7)
C16 0.038(7) 0.061(9) 0.030(7) 0.017(6) 0.005(6) 0.020(6)
C2 0.028(6) 0.036(7) 0.059(9) -0.016(6) 0.001(6) -0.003(5)
C11 0.027(6) 0.054(9) 0.054(9) -0.013(7) 0.009(6) -0.012(6)
C20 0.068(9) 0.044(8) 0.018(6) -0.004(5) 0.012(6) 0.006(7)
C28 0.054(9) 0.053(9) 0.051(9) -0.014(7) 0.003(7) 0.027(7)

loop_
_atom_type_symbol
_atom_type_description
_atom_type_scat_dispersion_real
_atom_type_scat_dispersion_imag
_atom_type_scat_source
C C 0.0181 0.0091 'International Tables Vol C Tables 4.2.6.8 and 6.1.1.4'
H H 0.0000 0.0000 'International Tables Vol C Tables 4.2.6.8 and 6.1.1.4'
I I -0.3257 6.8362 'International Tables Vol C Tables 4.2.6.8 and 6.1.1.4'
N N 0.0311 0.0180 'International Tables Vol C Tables 4.2.6.8 and 6.1.1.4'
O O 0.0492 0.0322 'International Tables Vol C Tables 4.2.6.8 and 6.1.1.4'
Pd Pd 0.1215 3.9337 'International Tables Vol C Tables 4.2.6.8 and 6.1.1.4'

loop_
_geom_angle_atom_site_label_1
_geom_angle_atom_site_label_2
_geom_angle_atom_site_label_3
_geom_angle
_geom_angle_site_symmetry_1
_geom_angle_site_symmetry_3
_geom_angle_publ_flag
I2 Pd1 I1 173.64(4) . . ?
N6 Pd1 I1 92.4(2) . . ?
N6 Pd1 I2 89.5(2) . . ?
C14 Pd1 I1 89.4(3) . . ?
C14 Pd1 I2 89.0(3) . . ?
C14 Pd1 N6 175.7(4) . . ?
I3 Pd2 I4 171.42(4) . . ?
C1 Pd2 I4 87.2(3) . . ?
C1 Pd2 I3 87.7(3) . . ?
C1 Pd2 N5 178.1(4) . . ?
N5 Pd2 I4 91.9(3) . . ?
N5 Pd2 I3 93.3(3) . . ?
C14 N2 C7 125.1(9) . . ?
C14 N2 C12 110.9(9) . . ?
C12 N2 C7 124.0(9) . . ?
C26 N6 Pd1 119.0(8) . . ?
C26 N6 C22 115.8(9) . . ?
C22 N6 Pd1 125.2(7) . . ?
C24 O1 C27 117.1(10) . . ?
C1 N3 C4 122.8(9) . . ?
C1 N3 C3 110.8(9) . . ?
C3 N3 C4 126.2(10) . . ?
C14 N1 C15 124.1(10) . . ?
C14 N1 C13 111.3(9) . . ?
C13 N1 C15 124.5(9) . . ?
C1 N4 C16 123.1(10) . . ?
C1 N4 C2 109.4(10) . . ?
C2 N4 C16 127.5(11) . . ?
N3 C1 Pd2 125.3(8) . . ?
N4 C1 Pd2 129.2(8) . . ?
N4 C1 N3 105.4(10) . . ?
C19 O2 C28 116.7(10) . . ?
C17 N5 Pd2 120.5(8) . . ?
C17 N5 C21 117.3(11) . . ?
C21 N5 Pd2 122.1(8) . . ?
O1 C24 C25 124.8(11) . . ?
O1 C24 C23 115.7(11) . . ?
C25 C24 C23 119.3(11) . . ?
N6 C26 H26 117.1 . . ?
N6 C26 C25 125.7(11) . . ?
C25 C26 H26 117.1 . . ?
C24 C25 H25 121.2 . . ?
C26 C25 C24 117.7(10) . . ?
C26 C25 H25 121.2 . . ?
N6 C22 H22 118.3 . . ?
N6 C22 C23 123.5(10) . . ?
C23 C22 H22 118.3 . . ?
C5 C6 H6 120.0 . . ?
C7 C6 H6 120.0 . . ?
C7 C6 C5 120.1(11) . . ?
C6 C5 H5 121.3 . . ?
C6 C5 C4 117.4(11) . . ?
C4 C5 H5 121.3 . . ?
C5 C4 N3 115.9(10) . . ?
C9 C4 N3 121.1(10) . . ?
C9 C4 C5 123.0(11) . . ?
C6 C7 N2 117.3(9) . . ?
C6 C7 C8 122.9(11) . . ?
C8 C7 N2 119.7(10) . . ?
C7 C8 C9 119.1(10) . . ?
C7 C8 C11 122.6(11) . . ?
C9 C8 C11 118.3(10) . . ?
C17 C18 H18 121.2 . . ?
C17 C18 C19 117.6(11) . . ?
C19 C18 H18 121.2 . . ?
N1 C15 H15A 109.5 . . ?
N1 C15 H15B 109.5 . . ?
N1 C15 H15C 109.5 . . ?
H15A C15 H15B 109.5 . . ?
H15A C15 H15C 109.5 . . ?
H15B C15 H15C 109.5 . . ?
N5 C17 C18 124.1(11) . . ?
N5 C17 H17 117.9 . . ?
C18 C17 H17 117.9 . . ?
N2 C14 Pd1 126.9(8) . . ?
N2 C14 N1 105.1(9) . . ?
N1 C14 Pd1 128.0(9) . . ?
C24 C23 H23 121.1 . . ?
C22 C23 C24 117.8(11) . . ?
C22 C23 H23 121.1 . . ?
O2 C19 C18 125.0(11) . . ?
O2 C19 C20 117.4(11) . . ?
C20 C19 C18 117.6(12) . . ?
N1 C13 H13 127.1 . . ?
C12 C13 N1 105.7(10) . . ?
C12 C13 H13 127.1 . . ?
N2 C12 H12 126.6 . . ?
C13 C12 N2 106.9(10) . . ?
C13 C12 H12 126.6 . . ?
C4 C9 C8 117.4(10) . . ?
C4 C9 C10 122.1(11) . . ?
C8 C9 C10 120.5(10) . . ?
N5 C21 H21 118.5 . . ?
N5 C21 C20 123.0(11) . . ?
C20 C21 H21 118.5 . . ?
C9 C10 H10A 109.5 . . ?
C9 C10 H10B 109.5 . . ?
C9 C10 H10C 109.5 . . ?
H10A C10 H10B 109.5 . . ?
H10A C10 H10C 109.5 . . ?
H10B C10 H10C 109.5 . . ?
N3 C3 H3 127.2 . . ?
C2 C3 N3 105.6(11) . . ?
C2 C3 H3 127.2 . . ?
O1 C27 H27A 109.5 . . ?
O1 C27 H27B 109.5 . . ?
O1 C27 H27C 109.5 . . ?
H27A C27 H27B 109.5 . . ?
H27A C27 H27C 109.5 . . ?
H27B C27 H27C 109.5 . . ?
N4 C16 H16A 109.5 . . ?
N4 C16 H16B 109.5 . . ?
N4 C16 H16C 109.5 . . ?
H16A C16 H16B 109.5 . . ?
H16A C16 H16C 109.5 . . ?
H16B C16 H16C 109.5 . . ?
N4 C2 H2 125.6 . . ?
C3 C2 N4 108.8(11) . . ?
C3 C2 H2 125.6 . . ?
C8 C11 H11A 109.5 . . ?
C8 C11 H11B 109.5 . . ?
C8 C11 H11C 109.5 . . ?
H11A C11 H11B 109.5 . . ?
H11A C11 H11C 109.5 . . ?
H11B C11 H11C 109.5 . . ?
C19 C20 C21 120.3(12) . . ?
C19 C20 H20 119.8 . . ?
C21 C20 H20 119.8 . . ?
O2 C28 H28A 109.5 . . ?
O2 C28 H28B 109.5 . . ?
O2 C28 H28C 109.5 . . ?
H28A C28 H28B 109.5 . . ?
H28A C28 H28C 109.5 . . ?
H28B C28 H28C 109.5 . . ?

loop_
_geom_bond_atom_site_label_1
_geom_bond_atom_site_label_2
_geom_bond_distance
_geom_bond_site_symmetry_2
_geom_bond_publ_flag
I1 Pd1 2.6043(10) . ?
I2 Pd1 2.5953(10) . ?
I4 Pd2 2.6225(11) . ?
Pd1 N6 2.078(9) . ?
Pd1 C14 1.965(11) . ?
I3 Pd2 2.6028(11) . ?
Pd2 C1 1.947(11) . ?
Pd2 N5 2.085(10) . ?
N2 C7 1.455(14) . ?
N2 C14 1.333(15) . ?
N2 C12 1.413(14) . ?
N6 C26 1.347(14) . ?
N6 C22 1.358(15) . ?
O1 C24 1.374(14) . ?
O1 C27 1.403(15) . ?
N3 C1 1.370(15) . ?
N3 C4 1.434(15) . ?
N3 C3 1.384(15) . ?
N1 C15 1.481(16) . ?
N1 C14 1.347(14) . ?
N1 C13 1.409(15) . ?
N4 C1 1.334(14) . ?
N4 C16 1.428(15) . ?
N4 C2 1.395(16) . ?
O2 C19 1.351(15) . ?
O2 C28 1.461(16) . ?
N5 C17 1.322(14) . ?
N5 C21 1.325(15) . ?
C24 C25 1.390(16) . ?
C24 C23 1.405(16) . ?
C26 H26 0.9500 . ?
C26 C25 1.358(15) . ?
C25 H25 0.9500 . ?
C22 H22 0.9500 . ?
C22 C23 1.385(16) . ?
C6 H6 0.9500 . ?
C6 C5 1.389(16) . ?
C6 C7 1.365(15) . ?
C5 H5 0.9500 . ?
C5 C4 1.417(15) . ?
C4 C9 1.382(16) . ?
C7 C8 1.374(15) . ?
C8 C9 1.422(17) . ?
C8 C11 1.539(17) . ?
C18 H18 0.9500 . ?
C18 C17 1.390(17) . ?
C18 C19 1.397(17) . ?
C15 H15A 0.9800 . ?
C15 H15B 0.9800 . ?
C15 H15C 0.9800 . ?
C17 H17 0.9500 . ?
C23 H23 0.9500 . ?
C19 C20 1.370(18) . ?
C13 H13 0.9500 . ?
C13 C12 1.335(17) . ?
C12 H12 0.9500 . ?
C9 C10 1.510(15) . ?
C21 H21 0.9500 . ?
C21 C20 1.371(18) . ?
C10 H10A 0.9800 . ?
C10 H10B 0.9800 . ?
C10 H10C 0.9800 . ?
C3 H3 0.9500 . ?
C3 C2 1.329(19) . ?
C27 H27A 0.9800 . ?
C27 H27B 0.9800 . ?
C27 H27C 0.9800 . ?
C16 H16A 0.9800 . ?
C16 H16B 0.9800 . ?
C16 H16C 0.9800 . ?
C2 H2 0.9500 . ?
C11 H11A 0.9800 . ?
C11 H11B 0.9800 . ?
C11 H11C 0.9800 . ?
C20 H20 0.9500 . ?
C28 H28A 0.9800 . ?
C28 H28B 0.9800 . ?
C28 H28C 0.9800 . ?

loop_
_geom_torsion_atom_site_label_1
_geom_torsion_atom_site_label_2
_geom_torsion_atom_site_label_3
_geom_torsion_atom_site_label_4
_geom_torsion
_geom_torsion_site_symmetry_1
_geom_torsion_site_symmetry_2
_geom_torsion_site_symmetry_3
_geom_torsion_site_symmetry_4
_geom_torsion_publ_flag
Pd1 N6 C26 C25 -178.2(9) . . . . ?
Pd1 N6 C22 C23 177.8(9) . . . . ?
Pd2 N5 C17 C18 -177.5(9) . . . . ?
Pd2 N5 C21 C20 176.9(10) . . . . ?
N2 C7 C8 C9 -179.6(10) . . . . ?
N2 C7 C8 C11 -1.1(17) . . . . ?
N6 C26 C25 C24 1.2(18) . . . . ?
N6 C22 C23 C24 -0.3(19) . . . . ?
O1 C24 C25 C26 -179.3(11) . . . . ?
O1 C24 C23 C22 179.3(11) . . . . ?
N3 C4 C9 C8 178.7(10) . . . . ?
N3 C4 C9 C10 2.1(17) . . . . ?
N3 C3 C2 N4 1.1(14) . . . . ?
N1 C13 C12 N2 0.9(12) . . . . ?
C1 N3 C4 C5 69.5(14) . . . . ?
C1 N3 C4 C9 -109.9(13) . . . . ?
C1 N3 C3 C2 -0.9(14) . . . . ?
C1 N4 C2 C3 -1.1(14) . . . . ?
O2 C19 C20 C21 -178.9(13) . . . . ?
N5 C21 C20 C19 -1(2) . . . . ?
C26 N6 C22 C23 -1.8(17) . . . . ?
C25 C24 C23 C22 2.9(18) . . . . ?
C22 N6 C26 C25 1.4(16) . . . . ?
C6 C5 C4 N3 -176.4(10) . . . . ?
C6 C5 C4 C9 2.9(18) . . . . ?
C6 C7 C8 C9 3.2(17) . . . . ?
C6 C7 C8 C11 -178.3(11) . . . . ?
C5 C6 C7 N2 -178.0(10) . . . . ?
C5 C6 C7 C8 -0.8(18) . . . . ?
C5 C4 C9 C8 -0.6(17) . . . . ?
C5 C4 C9 C10 -177.2(11) . . . . ?
C4 N3 C1 Pd2 -8.3(15) . . . . ?
C4 N3 C1 N4 174.9(9) . . . . ?
C4 N3 C3 C2 -175.3(10) . . . . ?
C7 N2 C14 Pd1 1.4(15) . . . . ?
C7 N2 C14 N1 -179.9(9) . . . . ?
C7 N2 C12 C13 179.0(9) . . . . ?
C7 C6 C5 C4 -2.2(18) . . . . ?
C7 C8 C9 C4 -2.4(16) . . . . ?
C7 C8 C9 C10 174.3(11) . . . . ?
C18 C19 C20 C21 3(2) . . . . ?
C15 N1 C14 Pd1 1.0(15) . . . . ?
C15 N1 C14 N2 -177.7(9) . . . . ?
C15 N1 C13 C12 177.6(10) . . . . ?
C17 N5 C21 C20 0(2) . . . . ?
C17 C18 C19 O2 178.7(12) . . . . ?
C17 C18 C19 C20 -3.7(18) . . . . ?
C14 N2 C7 C6 -85.3(14) . . . . ?
C14 N2 C7 C8 97.4(13) . . . . ?
C14 N2 C12 C13 -0.1(13) . . . . ?
C14 N1 C13 C12 -1.5(12) . . . . ?
C23 C24 C25 C26 -3.3(17) . . . . ?
C19 C18 C17 N5 2.4(18) . . . . ?
C13 N1 C14 Pd1 -179.9(7) . . . . ?
C13 N1 C14 N2 1.4(11) . . . . ?
C12 N2 C7 C6 95.7(13) . . . . ?
C12 N2 C7 C8 -81.6(13) . . . . ?
C12 N2 C14 Pd1 -179.6(7) . . . . ?
C12 N2 C14 N1 -0.8(12) . . . . ?
C21 N5 C17 C18 -0.3(19) . . . . ?
C3 N3 C1 Pd2 177.1(8) . . . . ?
C3 N3 C1 N4 0.2(12) . . . . ?
C3 N3 C4 C5 -116.7(13) . . . . ?
C3 N3 C4 C9 63.9(16) . . . . ?
C27 O1 C24 C25 -8.5(19) . . . . ?
C27 O1 C24 C23 175.4(12) . . . . ?
C16 N4 C1 Pd2 4.8(17) . . . . ?
C16 N4 C1 N3 -178.4(10) . . . . ?
C16 N4 C2 C3 177.8(12) . . . . ?
C2 N4 C1 Pd2 -176.2(8) . . . . ?
C2 N4 C1 N3 0.5(12) . . . . ?
C11 C8 C9 C4 179.0(11) . . . . ?
C11 C8 C9 C10 -4.3(16) . . . . ?
C28 O2 C19 C18 -6(2) . . . . ?
C28 O2 C19 C20 176.5(13) . . . . ?
